data_9005479
loop_
_publ_author_name
'Comodi, P.'
'Gatta, G. D.'
'Zanazzi, P. F.'

_publ_section_title
;
 High-pressure structural behaviour of heulandite
 Sample: P = .0001 GPa
;
_journal_name_full 'European Journal of Mineralogy'
_journal_page_first 497
_journal_page_last 505
_journal_paper_doi 10.1127/0935-1221/2001/0013-0497
_journal_volume 13
_journal_year 2001
_chemical_formula_sum 'Al4.46 Ba0.015 Ca1.325 H26 K0.2 Na0.86 O49 Si13.54 Sr0.435'
_chemical_name_mineral Heulandite-Ca
_space_group_IT_number 12
_symmetry_space_group_name_Hall '-C 2y'
_symmetry_space_group_name_H-M 'C 1 2/m 1'
_cell_angle_alpha 90
_cell_angle_beta 116.52
_cell_angle_gamma 90
_cell_formula_units_Z 2
_cell_length_a 17.729
_cell_length_b 17.909
_cell_length_c 7.433
_cell_volume 2111.715
_database_code_amcsd 0006866
_diffrn_ambient_pressure 100
_exptl_crystal_density_diffrn 2.252
_cod_original_formula_sum 'Na.86 K.2 Ca1.325 Ba.015 Sr.435 (Al4.46 Si13.54) O49 H26'
_cod_database_code 9005479

loop_
_space_group_symop_operation_xyz
x,y,z
1/2+x,1/2+y,z
x,-y,z
1/2+x,1/2-y,z
-x,y,-z
1/2-x,1/2+y,-z
-x,-y,-z
1/2-x,1/2-y,-z

loop_
_atom_site_label
_atom_site_fract_x
_atom_site_fract_y
_atom_site_fract_z
_atom_site_occupancy
_atom_site_U_iso_or_equiv
_atom_site_type_symbol
_atom_site_attached_hydrogens
NaCS1 0.15230 0.00000 0.67350 0.43000 0.04500 Na 0
KCS1 0.15230 0.00000 0.67350 0.10000 0.04500 K 0
CaCS1 0.15230 0.00000 0.67350 0.16250 0.04500 Ca 0
BaCS1 0.15230 0.00000 0.67350 0.00750 0.04500 Ba 0
SrCS1 0.15230 0.00000 0.67350 0.21750 0.04500 Sr 0
CaCS2 0.03980 0.50000 0.20240 0.50000 0.03300 Ca 0
AlT1 0.17950 0.16980 0.09660 0.19200 0.01440 Al 0
SiT1 0.17950 0.16980 0.09660 0.80800 0.01440 Si 0
SiT2 0.21090 0.40980 0.49880 0.63700 0.01500 Si 0
AlT2 0.21090 0.40980 0.49880 0.36300 0.01500 Al 0
SiT3 0.20840 0.19030 0.71740 0.80100 0.01450 Si 0
AlT3 0.20840 0.19030 0.71740 0.19900 0.01450 Al 0
SiT4 0.06450 0.29780 0.41000 0.80600 0.01460 Si 0
AlT4 0.06450 0.29780 0.41000 0.19400 0.01460 Al 0
SiT5 0.00000 0.21260 0.00000 0.66600 0.01540 Si 0
AlT5 0.00000 0.21260 0.00000 0.33400 0.01540 Al 0
O1 0.19400 0.50000 0.45500 1.00000 0.02900 O 0
O2 0.23170 0.11900 0.61430 1.00000 0.03100 O 0
O3 0.18290 0.15330 0.88490 1.00000 0.02800 O 0
O4 0.23880 0.10680 0.25670 1.00000 0.02700 O 0
O5 0.00000 0.32520 0.50000 1.00000 0.03200 O 0
O6 0.08210 0.15790 0.06420 1.00000 0.02300 O 0
O7 0.12720 0.23490 0.54830 1.00000 0.03700 O 0
O8 0.00840 0.26590 0.18410 1.00000 0.03000 O 0
O9 0.21050 0.25400 0.17500 1.00000 0.02900 O 0
O10 0.11480 0.37240 0.39620 1.00000 0.02600 O 0
Wat1 0.22420 0.50000 -0.00900 1.00000 0.05200 O 2
Wat2 0.08000 0.00000 0.88000 1.00000 0.10600 O 2
Wat3 0.07730 0.41730 0.97000 1.00000 0.06500 O 2
Wat4 0.00000 0.50000 0.50000 1.00000 0.07700 O 2
Wat5 0.00000 0.09100 0.50000 1.00000 0.19000 O 2
Wat6 0.09500 0.00000 0.28800 1.00000 0.12100 O 2

loop_
_cod_changelog_entry_id
_cod_changelog_entry_author
_cod_changelog_entry_date
_cod_changelog_entry_text
1
;cod-tools version 3.8.0
Id: cif_guess_AMCSD_atom_types 9574 2023-05-10 09:00:05Z saulius
;
2023-05-10T18:50:06+03:00
;Derived atom types and hydrogen counts
from atom names that follow the AMCSD naming convention
(Wat == water, O-H == hydroxyl).
;

loop_
_cod_related_entry_id
_cod_related_entry_database
_cod_related_entry_code
1 AMCSD 0006866
